data_2218158
loop_
_publ_author_name
'Tian, Yong'
'Wu, Ya-Pan'
'Li, Dong-Sheng'
'Wang, Hui'
'Wang, Ji-Wu'

_publ_section_title
;<i>catena</i>-Poly[[tetraaqua(\m-4,4'-bipyridine-\k^2^<i>N</i>:<i>N</i>')zinc(II)]
 fumarate tetrahydrate]
;
_journal_coeditor_code HY2122
_journal_issue 5
_journal_name_full 'Acta Crystallographica Section E'
_journal_page_first m662
_journal_page_last m663
_journal_paper_doi 10.1107/S1600536808009227
_journal_volume 64
_journal_year 2008
_chemical_formula_iupac '[Zn (C10 H8 N2) (H2 O)4] (C4 H2 O4), 4H2 O'
_chemical_formula_moiety 'C10 H16 N2 O4 Zn 2+, C4 H2 O4 2-, 4(H2 O)'
_chemical_formula_sum 'C14 H26 N2 O12 Zn'
_chemical_formula_weight 479.74
_chemical_name_systematic
;<i>catena</i>-Poly[[tetraaqua(\m-4,4'-bipyridine-
\k^2^<i>N</i>:<i>N</i>')zinc(II)] fumarate tetrahydrate]
;
_space_group_IT_number 15
_symmetry_cell_setting monoclinic
_symmetry_space_group_name_Hall '-C 2yc'
_symmetry_space_group_name_H-M 'C 1 2/c 1'
_atom_sites_solution_hydrogens geom
_atom_sites_solution_primary direct
_atom_sites_solution_secondary difmap
_audit_creation_method SHELXL-97
_cell_angle_alpha 90.00
_cell_angle_beta 126.652(2)
_cell_angle_gamma 90.00
_cell_formula_units_Z 4
_cell_length_a 17.094(5)
_cell_length_b 11.394(3)
_cell_length_c 13.082(6)
_cell_measurement_reflns_used 3920
_cell_measurement_temperature 293(2)
_cell_measurement_theta_max 28.22
_cell_measurement_theta_min 2.32
_cell_volume 2044.2(12)
_computing_cell_refinement 'SAINT (Bruker, 2007)'
_computing_data_collection 'APEX2 (Bruker, 2007)'
_computing_data_reduction 'SAINT (Bruker, 2007)'
_computing_molecular_graphics 'SHELXTL (Sheldrick, 2008)'
_computing_publication_material 'SHELXTL (Sheldrick, 2008)'
_computing_structure_refinement 'SHELXL97 (Sheldrick, 2008)'
_computing_structure_solution 'SHELXS97 (Sheldrick, 2008)'
_diffrn_ambient_temperature 293(2)
_diffrn_measured_fraction_theta_full 1.000
_diffrn_measured_fraction_theta_max 1.000
_diffrn_measurement_device_type 'Bruker SMART APEXII CCD area-detector'
_diffrn_measurement_method '\f and \w'
_diffrn_radiation_monochromator graphite
_diffrn_radiation_source 'fine-focus sealed tube'
_diffrn_radiation_type MoK\a
_diffrn_radiation_wavelength 0.71073
_diffrn_reflns_av_R_equivalents 0.0507
_diffrn_reflns_av_sigmaI/netI 0.0408
_diffrn_reflns_limit_h_max 20
_diffrn_reflns_limit_h_min -20
_diffrn_reflns_limit_k_max 13
_diffrn_reflns_limit_k_min -13
_diffrn_reflns_limit_l_max 15
_diffrn_reflns_limit_l_min -15
_diffrn_reflns_number 7538
_diffrn_reflns_theta_full 25.50
_diffrn_reflns_theta_max 25.50
_diffrn_reflns_theta_min 2.32
_exptl_absorpt_coefficient_mu 1.265
_exptl_absorpt_correction_T_max 0.712
_exptl_absorpt_correction_T_min 0.626
_exptl_absorpt_correction_type multi-scan
_exptl_absorpt_process_details '(SADABS; Sheldrick, 1996)'
_exptl_crystal_colour colorless
_exptl_crystal_density_diffrn 1.559
_exptl_crystal_density_method 'not measured'
_exptl_crystal_description block
_exptl_crystal_F_000 1000
_exptl_crystal_size_max 0.39
_exptl_crystal_size_mid 0.28
_exptl_crystal_size_min 0.26
_refine_diff_density_max 0.985
_refine_diff_density_min -0.862
_refine_ls_extinction_coef 0
_refine_ls_extinction_method 'SHELXL97 (Sheldrick, 2008)'
_refine_ls_goodness_of_fit_ref 1.086
_refine_ls_hydrogen_treatment constr
_refine_ls_matrix_type full
_refine_ls_number_parameters 134
_refine_ls_number_reflns 1907
_refine_ls_number_restraints 0
_refine_ls_restrained_S_all 1.086
_refine_ls_R_factor_all 0.0435
_refine_ls_R_factor_gt 0.0402
_refine_ls_shift/su_max 0.000
_refine_ls_shift/su_mean 0.000
_refine_ls_structure_factor_coef Fsqd
_refine_ls_weighting_details 'calc w=1/[\s^2^(Fo^2^)+(0.0789P)^2^+0.2551P] where P=(Fo^2^+2Fc^2^)/3'
_refine_ls_weighting_scheme calc
_refine_ls_wR_factor_gt 0.1086
_refine_ls_wR_factor_ref 0.1123
_reflns_number_gt 1724
_reflns_number_total 1907
_reflns_threshold_expression I>2\s(I)
_cod_data_source_file hy2122.cif
_cod_data_source_block I
_cod_depositor_comments
;
The following automatic conversions were performed:
'_symmetry_cell_setting' value 'Monoclinic' changed to 'monoclinic'
according to '/home/saulius/struct/CIF-dictionaries/cif_core.dic'
dictionary named 'cif_core.dic' version 2.4.1 from 2010-06-29.

Automatic conversion script
Id: cif_fix_enum 1527 2010-12-29 10:47:43Z saulius 

The following automatic conversions were performed:

'_symmetry_cell_setting' value 'Monoclinic' changed to 'monoclinic'
according to /home/saulius/struct/CIF-dictionaries/cif_core.dic
dictionary named 'cif_core.dic' version 2.4.1 from 2010-06-29.

Automatic conversion script
Id: cif_fix_values 1715 2011-07-08 13:25:40Z adriana 
;
_cod_original_cell_volume 2044.3(12)
_cod_original_sg_symbol_H-M 'C 2/c'
_cod_database_code 2218158
_cod_database_fobs_code 2218158

loop_
_symmetry_equiv_pos_as_xyz
'x, y, z'
'-x, y, -z+1/2'
'x+1/2, y+1/2, z'
'-x+1/2, y+1/2, -z+1/2'
'-x, -y, -z'
'x, -y, z-1/2'
'-x+1/2, -y+1/2, -z'
'x+1/2, -y+1/2, z-1/2'

loop_
_atom_site_type_symbol
_atom_site_label
_atom_site_fract_x
_atom_site_fract_y
_atom_site_fract_z
_atom_site_U_iso_or_equiv
_atom_site_adp_type
_atom_site_calc_flag
_atom_site_refinement_flags
_atom_site_occupancy
Zn Zn1 0.5000 0.27603(3) 0.7500 0.02705(18) Uani d S 1
O O1 0.41826(14) 0.27340(13) 0.54278(17) 0.0358(4) Uani d . 1
H H1W 0.3814 0.2172 0.5259 0.054 Uiso d R 1
H H2W 0.3864 0.3328 0.5041 0.054 Uiso d R 1
O O2 0.36784(13) 0.27446(13) 0.72328(17) 0.0358(4) Uani d . 1
H H3W 0.3232 0.3120 0.6610 0.054 Uiso d R 1
H H4W 0.3621 0.2706 0.7812 0.054 Uiso d R 1
O O3 0.21520(12) 0.40439(15) 0.53213(15) 0.0396(4) Uani d . 1
H H5W 0.2070 0.4658 0.5581 0.059 Uiso d R 1
H H6W 0.2331 0.4167 0.4872 0.059 Uiso d R 1
O O4 0.29343(13) 0.53785(16) 0.89255(16) 0.0454(5) Uani d . 1
H H7W 0.3041 0.4667 0.8933 0.068 Uiso d R 1
H H8W 0.2635 0.5646 0.8191 0.068 Uiso d R 1
O O5 0.19945(14) 0.59997(17) 0.63613(17) 0.0437(4) Uani d . 1
O O6 0.17990(18) 0.79445(17) 0.6206(2) 0.0499(5) Uani d . 1
N N1 0.5000 0.4644(2) 0.7500 0.0305(6) Uani d S 1
N N2 0.5000 1.0888(2) 0.7500 0.0281(6) Uani d S 1
C C1 0.47776(19) 0.5262(2) 0.8170(2) 0.0375(6) Uani d . 1
H H1A 0.4613 0.4854 0.8633 0.045 Uiso calc R 1
C C2 0.47816(19) 0.6469(2) 0.8206(2) 0.0352(5) Uani d . 1
H H2A 0.4638 0.6856 0.8702 0.042 Uiso calc R 1
C C3 0.5000 0.7114(3) 0.7500 0.0288(7) Uani d S 1
C C4 0.5000 0.8413(3) 0.7500 0.0286(7) Uani d S 1
C C5 0.5361(2) 0.9065(2) 0.6958(3) 0.0378(6) Uani d . 1
H H5 0.5612 0.8681 0.6584 0.045 Uiso calc R 1
C C6 0.53453(18) 1.0269(2) 0.6974(2) 0.0358(5) Uani d . 1
H H6 0.5587 1.0677 0.6601 0.043 Uiso calc R 1
C C7 0.20633(18) 0.6996(2) 0.6001(2) 0.0330(5) Uani d . 1
C C8 0.24700(18) 0.7029(2) 0.5263(2) 0.0355(5) Uani d . 1
H H8 0.2699 0.6328 0.5167 0.043 Uiso calc R 1

loop_
_atom_site_aniso_label
_atom_site_aniso_U_11
_atom_site_aniso_U_22
_atom_site_aniso_U_33
_atom_site_aniso_U_12
_atom_site_aniso_U_13
_atom_site_aniso_U_23
Zn1 0.0401(3) 0.0197(3) 0.0348(3) 0.000 0.0296(2) 0.000
O1 0.0500(10) 0.0311(10) 0.0364(9) -0.0015(6) 0.0313(8) 0.0004(6)
O2 0.0455(10) 0.0390(11) 0.0419(10) 0.0077(7) 0.0362(8) 0.0091(7)
O3 0.0540(10) 0.0334(9) 0.0408(9) -0.0009(7) 0.0334(8) -0.0006(7)
O4 0.0691(12) 0.0338(10) 0.0394(10) 0.0009(8) 0.0357(9) 0.0017(7)
O5 0.0722(12) 0.0362(10) 0.0497(10) -0.0015(9) 0.0509(10) 0.0025(8)
O6 0.0879(15) 0.0365(10) 0.0668(13) -0.0006(9) 0.0685(13) 0.0000(9)
N1 0.0468(15) 0.0214(13) 0.0374(14) 0.000 0.0327(13) 0.000
N2 0.0357(13) 0.0213(13) 0.0346(14) 0.000 0.0250(12) 0.000
C1 0.0596(15) 0.0256(12) 0.0471(14) -0.0003(11) 0.0424(13) 0.0025(11)
C2 0.0574(14) 0.0249(11) 0.0435(13) 0.0034(10) 0.0410(12) -0.0010(10)
C3 0.0341(16) 0.0228(17) 0.0319(16) 0.000 0.0211(14) 0.000
C4 0.0354(15) 0.0247(16) 0.0308(15) 0.000 0.0224(13) 0.000
C5 0.0595(15) 0.0249(12) 0.0547(15) 0.0010(11) 0.0480(13) -0.0029(11)
C6 0.0528(13) 0.0271(12) 0.0489(14) 0.0000(10) 0.0418(12) 0.0019(10)
C7 0.0462(13) 0.0339(12) 0.0312(11) -0.0023(10) 0.0297(11) -0.0014(10)
C8 0.0528(14) 0.0326(11) 0.0401(13) 0.0016(10) 0.0381(12) -0.0007(10)

loop_
_atom_type_symbol
_atom_type_description
_atom_type_scat_dispersion_real
_atom_type_scat_dispersion_imag
_atom_type_scat_source
C C 0.0033 0.0016 'International Tables Vol C Tables 4.2.6.8 and 6.1.1.4'
H H 0.0000 0.0000 'International Tables Vol C Tables 4.2.6.8 and 6.1.1.4'
N N 0.0061 0.0033 'International Tables Vol C Tables 4.2.6.8 and 6.1.1.4'
O O 0.0106 0.0060 'International Tables Vol C Tables 4.2.6.8 and 6.1.1.4'
Zn Zn 0.2839 1.4301 'International Tables Vol C Tables 4.2.6.8 and 6.1.1.4'

loop_
_geom_angle_atom_site_label_1
_geom_angle_atom_site_label_2
_geom_angle_atom_site_label_3
_geom_angle_site_symmetry_1
_geom_angle_site_symmetry_3
_geom_angle
_geom_angle_publ_flag
O2 Zn1 O2 2_656 . 179.01(9) y
O2 Zn1 N2 2_656 1_545 89.50(4) ?
O2 Zn1 N2 . 1_545 89.50(4) y
O2 Zn1 N1 2_656 . 90.50(4) ?
O2 Zn1 N1 . . 90.50(4) y
N2 Zn1 N1 1_545 . 179.9990(10) ?
O2 Zn1 O1 2_656 2_656 88.01(7) ?
O2 Zn1 O1 . 2_656 91.97(7) y
N2 Zn1 O1 1_545 2_656 89.21(4) ?
N1 Zn1 O1 . 2_656 90.79(4) ?
O2 Zn1 O1 2_656 . 91.98(7) ?
O2 Zn1 O1 . . 88.01(7) y
N2 Zn1 O1 1_545 . 89.21(4) y
N1 Zn1 O1 . . 90.79(4) y
O1 Zn1 O1 2_656 . 178.43(8) y
Zn1 O1 H1W . . 99.4 ?
Zn1 O1 H2W . . 116.6 ?
H1W O1 H2W . . 110.6 ?
Zn1 O2 H3W . . 115.7 ?
Zn1 O2 H4W . . 124.3 ?
H3W O2 H4W . . 112.8 ?
H5W O3 H6W . . 112.2 ?
H7W O4 H8W . . 110.5 ?
C1 N1 C1 2_656 . 116.8(3) ?
C1 N1 Zn1 2_656 . 121.60(14) ?
C1 N1 Zn1 . . 121.60(14) ?
C6 N2 C6 . 2_656 116.6(3) ?
C6 N2 Zn1 . 1_565 121.70(14) ?
C6 N2 Zn1 2_656 1_565 121.70(14) ?
N1 C1 C2 . . 123.2(2) ?
N1 C1 H1A . . 118.4 ?
C2 C1 H1A . . 118.4 ?
C1 C2 C3 . . 120.1(2) ?
C1 C2 H2A . . 119.9 ?
C3 C2 H2A . . 119.9 ?
C2 C3 C2 2_656 . 116.4(3) ?
C2 C3 C4 2_656 . 121.79(14) ?
C2 C3 C4 . . 121.79(14) ?
C5 C4 C5 . 2_656 115.9(3) ?
C5 C4 C3 . . 122.05(15) ?
C5 C4 C3 2_656 . 122.05(15) ?
C6 C5 C4 . . 120.3(2) ?
C6 C5 H5 . . 119.9 ?
C4 C5 H5 . . 119.9 ?
N2 C6 C5 . . 123.5(2) ?
N2 C6 H6 . . 118.3 ?
C5 C6 H6 . . 118.3 ?
O6 C7 O5 . . 124.5(2) ?
O6 C7 C8 . . 118.8(2) ?
O5 C7 C8 . . 116.7(2) ?
C8 C8 C7 7_566 . 124.9(3) ?
C8 C8 H8 7_566 . 117.5 ?
C7 C8 H8 . . 117.5 ?

loop_
_geom_bond_atom_site_label_1
_geom_bond_atom_site_label_2
_geom_bond_site_symmetry_2
_geom_bond_distance
_geom_bond_publ_flag
Zn1 O2 2_656 2.0697(18) ?
Zn1 O2 . 2.0697(18) y
Zn1 N2 1_545 2.133(3) y
Zn1 N1 . 2.146(3) y
Zn1 O1 2_656 2.186(2) ?
Zn1 O1 . 2.186(2) y
O1 H1W . 0.8300 ?
O1 H2W . 0.8259 ?
O2 H3W . 0.8283 ?
O2 H4W . 0.8210 ?
O3 H5W . 0.8263 ?
O3 H6W . 0.8200 ?
O4 H7W . 0.8299 ?
O4 H8W . 0.8315 ?
O5 C7 . 1.261(3) ?
O6 C7 . 1.261(3) ?
N1 C1 2_656 1.345(3) ?
N1 C1 . 1.345(3) ?
N2 C6 . 1.344(3) ?
N2 C6 2_656 1.344(3) ?
N2 Zn1 1_565 2.133(3) ?
C1 C2 . 1.376(3) ?
C1 H1A . 0.9300 ?
C2 C3 . 1.394(3) ?
C2 H2A . 0.9300 ?
C3 C2 2_656 1.394(3) ?
C3 C4 . 1.480(5) ?
C4 C5 . 1.400(3) ?
C4 C5 2_656 1.400(3) ?
C5 C6 . 1.372(4) ?
C5 H5 . 0.9300 ?
C6 H6 . 0.9300 ?
C7 C8 . 1.490(3) ?
C8 C8 7_566 1.312(5) ?
C8 H8 . 0.9300 ?

loop_
_geom_hbond_atom_site_label_D
_geom_hbond_atom_site_label_H
_geom_hbond_atom_site_label_A
_geom_hbond_site_symmetry_A
_geom_hbond_distance_DH
_geom_hbond_distance_HA
_geom_hbond_distance_DA
_geom_hbond_angle_DHA
_geom_hbond_publ_flag
O1 H1W O3 7_556 0.83 1.93 2.757(2) 173 y
O1 H2W O4 6_565 0.83 2.01 2.835(3) 172 y
O2 H3W O3 . 0.83 1.91 2.732(2) 172 y
O2 H4W O6 4_546 0.82 1.83 2.623(3) 162 y
O3 H5W O5 . 0.83 1.88 2.707(3) 173 y
O3 H6W O4 6_565 0.82 2.10 2.911(3) 172 y
O4 H7W O6 4_546 0.83 2.00 2.832(3) 175 y
O4 H8W O5 . 0.83 1.99 2.811(3) 169 y

loop_
_geom_torsion_atom_site_label_1
_geom_torsion_atom_site_label_2
_geom_torsion_atom_site_label_3
_geom_torsion_atom_site_label_4
_geom_torsion_site_symmetry_1
_geom_torsion_site_symmetry_4
_geom_torsion
O2 Zn1 N1 C1 2_656 2_656 45.69(14)
O2 Zn1 N1 C1 . 2_656 -134.31(14)
O1 Zn1 N1 C1 2_656 2_656 133.71(14)
O1 Zn1 N1 C1 . 2_656 -46.29(14)
O2 Zn1 N1 C1 2_656 . -134.31(14)
O2 Zn1 N1 C1 . . 45.69(14)
O1 Zn1 N1 C1 2_656 . -46.29(15)
O1 Zn1 N1 C1 . . 133.70(15)
C1 N1 C1 C2 2_656 . -0.83(19)
Zn1 N1 C1 C2 . . 179.17(19)
N1 C1 C2 C3 . . 1.6(4)
C1 C2 C3 C2 . 2_656 -0.77(18)
C1 C2 C3 C4 . . 179.23(18)
C2 C3 C4 C5 2_656 . -10.02(17)
C2 C3 C4 C5 . . 169.98(17)
C2 C3 C4 C5 2_656 2_656 169.97(17)
C2 C3 C4 C5 . 2_656 -10.02(17)
C5 C4 C5 C6 2_656 . -0.19(18)
C3 C4 C5 C6 . . 179.81(18)
C6 N2 C6 C5 2_656 . -0.21(19)
Zn1 N2 C6 C5 1_565 . 179.80(19)
C4 C5 C6 N2 . . 0.4(4)
O6 C7 C8 C8 . 7_566 -3.9(5)
O5 C7 C8 C8 . 7_566 174.9(3)
